data_1513340
loop_
_publ_author_name
'Kate, Anup N.'
'Kumbhar, Anupa A.'
'Khan, Ayesha A.'
'Joshi, Pranaya V.'
'Puranik, Vedavati G.'

_publ_section_title
;
 Monitoring Cellular Uptake and Cytotoxicity of Copper(II) Complex Using a
 Fluorescent Anthracene Thiosemicarbazone Ligand.
;
_journal_issue 1
_journal_name_full 'Bioconjugate chemistry'
_journal_page_first 102
_journal_paper_doi 10.1021/bc400385d
_journal_volume 25
_journal_year 2013
_chemical_formula_moiety (C16H13N3S).(C2H6OS)
_chemical_formula_sum 'C18 H19 N3 O S2'
_chemical_formula_weight 357.48
_chemical_name_common Thiosemicarbazone
_chemical_name_systematic
; 
 ? 
;
_space_group_IT_number 4
_symmetry_cell_setting monoclinic
_symmetry_space_group_name_Hall 'P 2yb'
_symmetry_space_group_name_H-M 'P 1 21 1'
_atom_sites_solution_hydrogens geom
_atom_sites_solution_primary direct
_atom_sites_solution_secondary difmap
_audit_creation_method SHELXL-97
_cell_angle_alpha 90.00
_cell_angle_beta 94.4780(7)
_cell_angle_gamma 90.00
_cell_formula_units_Z 4
_cell_length_a 6.0514(1)
_cell_length_b 30.4883(5)
_cell_length_c 9.9339(2)
_cell_measurement_reflns_used 6661
_cell_measurement_temperature 296(2)
_cell_measurement_theta_max 27.83
_cell_measurement_theta_min 2.16
_cell_volume 1827.18(6)
_computing_cell_refinement 'Bruker SAINT'
_computing_data_collection 'Bruker APEX2'
_computing_data_reduction 'Bruker SAINT'
_computing_molecular_graphics 'Bruker SHELXTL PyMOL and PLATON'
_computing_publication_material 'Bruker SHELXTL'
_computing_structure_refinement 'SHELXL-97 (Sheldrick, 2008)'
_computing_structure_solution 'SHELXS-97 (Sheldrick, 2008)'
_diffrn_ambient_temperature 296(2)
_diffrn_measured_fraction_theta_full 0.998
_diffrn_measured_fraction_theta_max 0.998
_diffrn_measurement_device 'BRUKER SMART APEX II'
_diffrn_measurement_method '\f and \w scans'
_diffrn_radiation_monochromator graphite
_diffrn_radiation_source 'fine-focus sealed tube'
_diffrn_radiation_type MoK\a
_diffrn_radiation_wavelength 0.71073
_diffrn_reflns_av_R_equivalents 0.0296
_diffrn_reflns_av_sigmaI/netI 0.0360
_diffrn_reflns_limit_h_max 7
_diffrn_reflns_limit_h_min -7
_diffrn_reflns_limit_k_max 36
_diffrn_reflns_limit_k_min -29
_diffrn_reflns_limit_l_max 11
_diffrn_reflns_limit_l_min -11
_diffrn_reflns_number 12217
_diffrn_reflns_theta_full 25.00
_diffrn_reflns_theta_max 25.00
_diffrn_reflns_theta_min 2.06
_exptl_absorpt_coefficient_mu 0.301
_exptl_absorpt_correction_T_max 0.9423
_exptl_absorpt_correction_T_min 0.8891
_exptl_absorpt_correction_type multi-scan
_exptl_absorpt_process_details 'Bruker SADABS'
_exptl_crystal_colour orange
_exptl_crystal_density_diffrn 1.300
_exptl_crystal_density_method 'not measured'
_exptl_crystal_description plate
_exptl_crystal_F_000 752
_exptl_crystal_size_max 0.40
_exptl_crystal_size_mid 0.35
_exptl_crystal_size_min 0.20
_refine_diff_density_max 0.592
_refine_diff_density_min -0.389
_refine_diff_density_rms 0.045
_refine_ls_abs_structure_details 'Flack H D (1983), Acta Cryst. A39, 876-881'
_refine_ls_abs_structure_Flack 0.57(10)
_refine_ls_extinction_method none
_refine_ls_goodness_of_fit_ref 1.040
_refine_ls_hydrogen_treatment riding
_refine_ls_matrix_type full
_refine_ls_number_parameters 437
_refine_ls_number_reflns 5597
_refine_ls_number_restraints 1
_refine_ls_restrained_S_all 1.040
_refine_ls_R_factor_all 0.0540
_refine_ls_R_factor_gt 0.0477
_refine_ls_shift/su_max 0.001
_refine_ls_shift/su_mean 0.000
_refine_ls_structure_factor_coef Fsqd
_refine_ls_weighting_details 'calc w=1/[\s^2^(Fo^2^)+(0.0609P)^2^+0.9843P] where P=(Fo^2^+2Fc^2^)/3'
_refine_ls_weighting_scheme calc
_refine_ls_wR_factor_gt 0.1235
_refine_ls_wR_factor_ref 0.1289
_reflns_number_gt 4971
_reflns_number_total 5597
_reflns_threshold_expression >2sigma(I)
_cod_data_source_file bc400385d_si_001.cif
_cod_data_source_block C18H19N3OS2compound1
_cod_depositor_comments
;
The following automatic conversions were performed:

'_symmetry_cell_setting' value 'Monoclinic' changed to 'monoclinic'
according to
/usr/data/users/saulius/automatic-downloads/current/ACS/lib/dictionaries/cif_core.dic
dictionary named 'cif_core.dic' version 2.4.2 from 2011-04-26.

Automatic conversion script
Id: cif_fix_values 2281 2013-09-26 08:29:07Z andrius 
;
_cod_original_sg_symbol_H-M P21
_cod_database_code 1513340

loop_
_symmetry_equiv_pos_as_xyz
'x, y, z'
'-x, y+1/2, -z'

loop_
_atom_site_label
_atom_site_type_symbol
_atom_site_fract_x
_atom_site_fract_y
_atom_site_fract_z
_atom_site_U_iso_or_equiv
_atom_site_adp_type
_atom_site_occupancy
_atom_site_symmetry_multiplicity
_atom_site_calc_flag
_atom_site_refinement_flags
S1 S 1.02000(18) 0.70048(4) 0.20522(12) 0.0694(4) Uani 1 1 d .
N1 N 0.5637(5) 0.62420(10) 0.3338(3) 0.0450(7) Uani 1 1 d .
N2 N 0.7598(5) 0.64582(10) 0.3204(3) 0.0460(8) Uani 1 1 d .
H2 H 0.8703 0.6418 0.3789 0.055 Uiso 1 1 calc R
N3 N 0.6050(6) 0.67734(14) 0.1286(4) 0.0710(11) Uani 1 1 d .
H3A H 0.4860 0.6628 0.1397 0.085 Uiso 1 1 calc R
H3B H 0.6105 0.6946 0.0604 0.085 Uiso 1 1 calc R
C1 C 0.1876(7) 0.56823(15) 0.2414(4) 0.0501(10) Uani 1 1 d .
H1 H 0.2987 0.5847 0.2060 0.060 Uiso 1 1 calc R
C2 C 0.0166(7) 0.55396(16) 0.1584(4) 0.0584(12) Uani 1 1 d .
H2B H 0.0108 0.5612 0.0673 0.070 Uiso 1 1 calc R
C3 C -0.1539(7) 0.52830(16) 0.2065(5) 0.0579(12) Uani 1 1 d .
H3 H -0.2703 0.5185 0.1474 0.069 Uiso 1 1 calc R
C4 C -0.1476(7) 0.51794(16) 0.3387(5) 0.0566(11) Uani 1 1 d .
H4 H -0.2613 0.5012 0.3700 0.068 Uiso 1 1 calc R
C5 C 0.2102(8) 0.52194(15) 0.7985(4) 0.0598(11) Uani 1 1 d .
H5 H 0.0954 0.5051 0.8281 0.072 Uiso 1 1 calc R
C6 C 0.3755(9) 0.53449(18) 0.8865(4) 0.0700(14) Uani 1 1 d .
H6 H 0.3752 0.5264 0.9768 0.084 Uiso 1 1 calc R
C7 C 0.5503(8) 0.55987(18) 0.8432(4) 0.0716(14) Uani 1 1 d .
H7 H 0.6666 0.5679 0.9051 0.086 Uiso 1 1 calc R
C8 C 0.5531(7) 0.57297(17) 0.7126(4) 0.0592(11) Uani 1 1 d .
H8 H 0.6683 0.5907 0.6878 0.071 Uiso 1 1 calc R
C9 C 0.3784(6) 0.57281(13) 0.4746(4) 0.0397(9) Uani 1 1 d .
C10 C 0.0351(7) 0.52107(14) 0.5680(4) 0.0492(10) Uani 1 1 d .
H10 H -0.0796 0.5045 0.5989 0.059 Uiso 1 1 calc R
C11 C 0.0282(7) 0.53201(14) 0.4307(4) 0.0433(10) Uani 1 1 d .
C12 C 0.2028(6) 0.55863(13) 0.3826(4) 0.0405(9) Uani 1 1 d .
C13 C 0.2063(7) 0.53408(14) 0.6584(4) 0.0468(10) Uani 1 1 d .
C14 C 0.3834(6) 0.56023(14) 0.6126(4) 0.0440(10) Uani 1 1 d .
C15 C 0.5646(6) 0.59959(12) 0.4364(3) 0.0413(8) Uani 1 1 d .
H15 H 0.6949 0.5984 0.4926 0.050 Uiso 1 1 calc R
C16 C 0.7799(6) 0.67319(14) 0.2165(4) 0.0498(9) Uani 1 1 d .
S2 S 0.4181(2) 0.78981(5) 0.43694(13) 0.0733(4) Uani 1 1 d .
C17 C 0.5192(11) 0.7373(2) 0.4475(7) 0.104(2) Uani 1 1 d .
H17D H 0.5378 0.7285 0.5406 0.156 Uiso 1 1 calc R
H17E H 0.6596 0.7361 0.4089 0.156 Uiso 1 1 calc R
H17F H 0.4167 0.7178 0.3991 0.156 Uiso 1 1 calc R
C18 C 0.4562(14) 0.7992(3) 0.2654(5) 0.118(2) Uani 1 1 d .
H18D H 0.6117 0.7988 0.2522 0.177 Uiso 1 1 calc R
H18E H 0.3951 0.8272 0.2388 0.177 Uiso 1 1 calc R
H18F H 0.3826 0.7766 0.2115 0.177 Uiso 1 1 calc R
O O 0.5848(6) 0.81702(11) 0.5143(3) 0.0770(10) Uani 1 1 d .
S1A S -0.45625(19) 0.75858(4) 0.89337(12) 0.0704(4) Uani 1 1 d .
N1A N 0.0007(5) 0.83515(11) 0.7661(3) 0.0451(7) Uani 1 1 d .
N2A N -0.1971(5) 0.81329(10) 0.7799(3) 0.0456(7) Uani 1 1 d .
H2A H -0.3082 0.8175 0.7219 0.055 Uiso 1 1 calc R
N3A N -0.0429(6) 0.78216(14) 0.9710(4) 0.0752(12) Uani 1 1 d .
H3A1 H 0.0756 0.7971 0.9614 0.090 Uiso 1 1 calc R
H3A2 H -0.0490 0.7647 1.0386 0.090 Uiso 1 1 calc R
C1A C 0.3757(7) 0.89066(15) 0.8569(4) 0.0541(10) Uani 1 1 d .
H1A H 0.2659 0.8737 0.8919 0.065 Uiso 1 1 calc R
C2A C 0.5456(7) 0.90592(16) 0.9409(4) 0.0605(12) Uani 1 1 d .
H2A1 H 0.5498 0.8992 1.0323 0.073 Uiso 1 1 calc R
C3A C 0.7137(7) 0.93140(16) 0.8939(5) 0.0624(12) Uani 1 1 d .
H3A3 H 0.8294 0.9412 0.9534 0.075 Uiso 1 1 calc R
C4A C 0.7089(7) 0.94190(15) 0.7615(5) 0.0558(11) Uani 1 1 d .
H4A H 0.8197 0.9596 0.7307 0.067 Uiso 1 1 calc R
C5A C 0.3608(9) 0.93511(18) 0.3022(5) 0.0670(14) Uani 1 1 d .
H5A H 0.4767 0.9517 0.2730 0.080 Uiso 1 1 calc R
C6A C 0.1944(9) 0.9225(2) 0.2125(5) 0.0727(15) Uani 1 1 d .
H6A H 0.1951 0.9309 0.1226 0.087 Uiso 1 1 calc R
C7A C 0.0188(9) 0.8965(2) 0.2542(5) 0.0735(15) Uani 1 1 d .
H7A H -0.0942 0.8875 0.1914 0.088 Uiso 1 1 calc R
C8A C 0.0141(8) 0.88443(17) 0.3864(4) 0.0607(13) Uani 1 1 d .
H8A H -0.1019 0.8672 0.4125 0.073 Uiso 1 1 calc R
C9A C 0.1860(6) 0.88564(12) 0.6237(4) 0.0391(9) Uani 1 1 d .
C10A C 0.5338(7) 0.93671(14) 0.5334(4) 0.0515(11) Uani 1 1 d .
H10A H 0.6499 0.9531 0.5034 0.062 Uiso 1 1 calc R
C11A C 0.5351(7) 0.92610(14) 0.6684(4) 0.0450(10) Uani 1 1 d .
C12A C 0.3617(6) 0.90006(13) 0.7158(4) 0.0387(9) Uani 1 1 d .
C13A C 0.3621(7) 0.92337(14) 0.4412(4) 0.0468(10) Uani 1 1 d .
C14A C 0.1847(7) 0.89786(14) 0.4849(4) 0.0429(9) Uani 1 1 d .
C15A C 0.0004(6) 0.85951(12) 0.6618(3) 0.0407(8) Uani 1 1 d .
H15A H -0.1295 0.8606 0.6053 0.049 Uiso 1 1 calc R
C16A C -0.2156(6) 0.78607(14) 0.8816(4) 0.0504(9) Uani 1 1 d .
S2A S 0.1466(2) 0.66858(5) 0.66325(13) 0.0735(4) Uani 1 1 d .
C17A C 0.1092(14) 0.6581(3) 0.8340(6) 0.122(2) Uani 1 1 d .
H17A H 0.1335 0.6276 0.8527 0.183 Uiso 1 1 calc R
H17B H -0.0391 0.6659 0.8526 0.183 Uiso 1 1 calc R
H17C H 0.2129 0.6753 0.8900 0.183 Uiso 1 1 calc R
C18A C 0.0475(11) 0.72258(19) 0.6523(7) 0.104(2) Uani 1 1 d .
H18A H -0.0964 0.7239 0.6865 0.156 Uiso 1 1 calc R
H18B H 0.0371 0.7319 0.5597 0.156 Uiso 1 1 calc R
H18C H 0.1474 0.7415 0.7047 0.156 Uiso 1 1 calc R
O' O -0.0190(6) 0.64097(11) 0.5852(3) 0.0750(10) Uani 1 1 d .

loop_
_atom_site_aniso_label
_atom_site_aniso_U_11
_atom_site_aniso_U_22
_atom_site_aniso_U_33
_atom_site_aniso_U_23
_atom_site_aniso_U_13
_atom_site_aniso_U_12
S1 0.0480(6) 0.0824(9) 0.0764(7) 0.0298(7) -0.0036(5) -0.0209(6)
N1 0.0401(17) 0.0462(18) 0.0481(17) 0.0072(14) 0.0006(13) -0.0049(15)
N2 0.0374(17) 0.051(2) 0.0480(17) 0.0106(15) -0.0038(13) -0.0069(15)
N3 0.059(2) 0.090(3) 0.061(2) 0.032(2) -0.0143(17) -0.027(2)
C1 0.052(2) 0.056(3) 0.042(2) 0.0007(18) 0.0001(18) -0.007(2)
C2 0.058(3) 0.071(3) 0.045(2) -0.003(2) -0.0057(19) 0.001(2)
C3 0.045(2) 0.063(3) 0.063(3) -0.013(2) -0.010(2) -0.001(2)
C4 0.046(2) 0.052(3) 0.071(3) -0.011(2) 0.004(2) -0.004(2)
C5 0.065(3) 0.065(3) 0.051(2) 0.014(2) 0.017(2) 0.004(2)
C6 0.078(3) 0.091(4) 0.041(2) 0.014(2) 0.009(2) 0.007(3)
C7 0.064(3) 0.106(4) 0.044(2) 0.008(2) -0.002(2) -0.005(3)
C8 0.050(2) 0.081(3) 0.046(2) 0.007(2) 0.0006(19) -0.004(2)
C9 0.039(2) 0.040(2) 0.0404(18) -0.0008(16) 0.0043(16) 0.0040(17)
C10 0.046(2) 0.044(2) 0.060(2) -0.0013(19) 0.0182(19) -0.007(2)
C11 0.039(2) 0.040(2) 0.052(2) -0.0029(17) 0.0084(17) -0.0015(17)
C12 0.044(2) 0.038(2) 0.0399(19) -0.0027(15) 0.0043(16) 0.0040(18)
C13 0.055(3) 0.042(2) 0.045(2) 0.0032(17) 0.0133(18) 0.004(2)
C14 0.041(2) 0.051(2) 0.040(2) 0.0007(16) 0.0045(16) 0.0067(19)
C15 0.038(2) 0.043(2) 0.0428(19) 0.0049(16) 0.0024(15) 0.0032(17)
C16 0.049(2) 0.053(2) 0.047(2) 0.0113(18) 0.0020(17) -0.003(2)
S2 0.0708(8) 0.0717(8) 0.0748(7) -0.0066(6) -0.0104(6) -0.0063(7)
C17 0.087(4) 0.113(5) 0.108(5) -0.027(4) -0.017(3) 0.006(4)
C18 0.164(7) 0.123(6) 0.063(3) -0.006(4) -0.025(4) -0.017(5)
O 0.083(2) 0.078(2) 0.067(2) -0.0110(17) -0.0147(17) -0.0151(19)
S1A 0.0492(6) 0.0842(9) 0.0765(7) 0.0302(6) -0.0048(5) -0.0222(6)
N1A 0.0408(17) 0.0445(18) 0.0501(18) 0.0056(14) 0.0042(13) -0.0036(15)
N2A 0.0347(16) 0.052(2) 0.0496(17) 0.0112(15) -0.0006(13) -0.0023(15)
N3A 0.057(2) 0.095(3) 0.070(2) 0.043(2) -0.0187(18) -0.033(2)
C1A 0.053(2) 0.066(3) 0.044(2) 0.0012(19) 0.0073(18) -0.007(2)
C2A 0.060(3) 0.073(3) 0.047(2) -0.010(2) -0.003(2) -0.004(2)
C3A 0.052(3) 0.069(3) 0.066(3) -0.018(2) -0.002(2) -0.003(2)
C4A 0.047(2) 0.051(3) 0.070(3) -0.009(2) 0.007(2) -0.008(2)
C5A 0.071(3) 0.079(4) 0.054(3) 0.016(2) 0.023(2) 0.008(3)
C6A 0.070(3) 0.106(4) 0.043(2) 0.015(3) 0.011(2) 0.020(3)
C7A 0.063(3) 0.111(4) 0.046(2) 0.010(3) -0.003(2) 0.002(3)
C8A 0.050(2) 0.084(4) 0.047(2) 0.005(2) 0.0018(19) -0.003(2)
C9A 0.039(2) 0.035(2) 0.044(2) 0.0011(15) 0.0096(16) 0.0060(16)
C10A 0.050(2) 0.044(3) 0.062(3) 0.007(2) 0.017(2) 0.002(2)
C11A 0.042(2) 0.036(2) 0.058(2) -0.0024(18) 0.0096(18) 0.0061(18)
C12A 0.038(2) 0.032(2) 0.046(2) -0.0008(16) 0.0065(16) 0.0012(17)
C13A 0.049(2) 0.045(2) 0.048(2) 0.0055(18) 0.0125(18) 0.007(2)
C14A 0.042(2) 0.045(2) 0.043(2) 0.0069(17) 0.0082(17) 0.0059(19)
C15A 0.0377(19) 0.045(2) 0.0388(18) -0.0013(16) -0.0012(14) 0.0002(17)
C16A 0.043(2) 0.055(3) 0.052(2) 0.0086(19) 0.0022(17) -0.008(2)
S2A 0.0707(8) 0.0728(9) 0.0741(7) -0.0077(6) -0.0131(6) -0.0082(7)
C17A 0.149(6) 0.141(6) 0.071(4) 0.002(4) -0.021(4) -0.009(6)
C18A 0.100(4) 0.065(4) 0.143(6) -0.011(4) -0.020(4) 0.002(3)
O' 0.079(2) 0.075(2) 0.067(2) -0.0109(16) -0.0137(17) -0.0151(18)

loop_
_atom_type_symbol
_atom_type_description
_atom_type_scat_dispersion_real
_atom_type_scat_dispersion_imag
_atom_type_scat_source
C C 0.0033 0.0016 'International Tables Vol C Tables 4.2.6.8 and 6.1.1.4'
H H 0.0000 0.0000 'International Tables Vol C Tables 4.2.6.8 and 6.1.1.4'
N N 0.0061 0.0033 'International Tables Vol C Tables 4.2.6.8 and 6.1.1.4'
O O 0.0106 0.0060 'International Tables Vol C Tables 4.2.6.8 and 6.1.1.4'
S S 0.1246 0.1234 'International Tables Vol C Tables 4.2.6.8 and 6.1.1.4'

loop_
_geom_angle_atom_site_label_1
_geom_angle_atom_site_label_2
_geom_angle_atom_site_label_3
_geom_angle
C15 N1 N2 114.4(3)
C16 N2 N1 120.3(3)
C16 N2 H2 119.8
N1 N2 H2 119.8
C16 N3 H3A 120.0
C16 N3 H3B 120.0
H3A N3 H3B 120.0
C2 C1 C12 121.5(4)
C2 C1 H1 119.2
C12 C1 H1 119.2
C1 C2 C3 121.4(4)
C1 C2 H2B 119.3
C3 C2 H2B 119.3
C4 C3 C2 119.7(4)
C4 C3 H3 120.2
C2 C3 H3 120.2
C3 C4 C11 121.4(4)
C3 C4 H4 119.3
C11 C4 H4 119.3
C6 C5 C13 121.0(4)
C6 C5 H5 119.5
C13 C5 H5 119.5
C5 C6 C7 120.1(4)
C5 C6 H6 119.9
C7 C6 H6 119.9
C8 C7 C6 121.3(4)
C8 C7 H7 119.3
C6 C7 H7 119.3
C7 C8 C14 121.6(4)
C7 C8 H8 119.2
C14 C8 H8 119.2
C12 C9 C14 119.9(4)
C12 C9 C15 123.9(3)
C14 C9 C15 116.2(4)
C13 C10 C11 122.1(4)
C13 C10 H10 119.0
C11 C10 H10 119.0
C10 C11 C4 121.4(4)
C10 C11 C12 119.3(4)
C4 C11 C12 119.3(4)
C9 C12 C1 124.0(4)
C9 C12 C11 119.4(3)
C1 C12 C11 116.6(4)
C10 C13 C14 119.7(3)
C10 C13 C5 120.8(4)
C14 C13 C5 119.5(4)
C9 C14 C8 123.9(4)
C9 C14 C13 119.7(4)
C8 C14 C13 116.4(4)
N1 C15 C9 125.7(3)
N1 C15 H15 117.1
C9 C15 H15 117.1
N3 C16 N2 116.8(3)
N3 C16 S1 123.9(3)
N2 C16 S1 119.3(3)
O S2 C17 105.5(3)
O S2 C18 106.1(3)
C17 S2 C18 97.9(4)
S2 C17 H17D 109.5
S2 C17 H17E 109.5
H17D C17 H17E 109.5
S2 C17 H17F 109.5
H17D C17 H17F 109.5
H17E C17 H17F 109.5
S2 C18 H18D 109.5
S2 C18 H18E 109.5
H18D C18 H18E 109.5
S2 C18 H18F 109.5
H18D C18 H18F 109.5
H18E C18 H18F 109.5
C15A N1A N2A 114.5(3)
C16A N2A N1A 120.3(3)
C16A N2A H2A 119.9
N1A N2A H2A 119.9
C16A N3A H3A1 120.0
C16A N3A H3A2 120.0
H3A1 N3A H3A2 120.0
C2A C1A C12A 121.3(4)
C2A C1A H1A 119.3
C12A C1A H1A 119.3
C1A C2A C3A 121.7(4)
C1A C2A H2A1 119.2
C3A C2A H2A1 119.2
C4A C3A C2A 119.9(4)
C4A C3A H3A3 120.0
C2A C3A H3A3 120.0
C3A C4A C11A 120.6(4)
C3A C4A H4A 119.7
C11A C4A H4A 119.7
C6A C5A C13A 121.1(5)
C6A C5A H5A 119.5
C13A C5A H5A 119.5
C5A C6A C7A 120.4(4)
C5A C6A H6A 119.8
C7A C6A H6A 119.8
C8A C7A C6A 120.4(5)
C8A C7A H7A 119.8
C6A C7A H7A 119.8
C7A C8A C14A 120.9(5)
C7A C8A H8A 119.5
C14A C8A H8A 119.5
C12A C9A C14A 119.3(4)
C12A C9A C15A 124.0(3)
C14A C9A C15A 116.7(4)
C11A C10A C13A 121.3(4)
C11A C10A H10A 119.4
C13A C10A H10A 119.4
C10A C11A C12A 120.2(4)
C10A C11A C4A 119.9(4)
C12A C11A C4A 119.9(4)
C9A C12A C11A 119.6(3)
C9A C12A C1A 123.8(4)
C11A C12A C1A 116.6(4)
C10A C13A C14A 120.1(4)
C10A C13A C5A 120.8(4)
C14A C13A C5A 119.1(4)
C13A C14A C8A 118.1(4)
C13A C14A C9A 119.4(4)
C8A C14A C9A 122.5(4)
N1A C15A C9A 125.4(3)
N1A C15A H15A 117.3
C9A C15A H15A 117.3
N2A C16A N3A 117.5(3)
N2A C16A S1A 119.3(3)
N3A C16A S1A 123.2(3)
O' S2A C18A 106.7(3)
O' S2A C17A 105.7(3)
C18A S2A C17A 99.2(4)
S2A C17A H17A 109.5
S2A C17A H17B 109.5
H17A C17A H17B 109.5
S2A C17A H17C 109.5
H17A C17A H17C 109.5
H17B C17A H17C 109.5
S2A C18A H18A 109.5
S2A C18A H18B 109.5
H18A C18A H18B 109.5
S2A C18A H18C 109.5
H18A C18A H18C 109.5
H18B C18A H18C 109.5

loop_
_geom_bond_atom_site_label_1
_geom_bond_atom_site_label_2
_geom_bond_distance
S1 C16 1.686(4)
N1 C15 1.265(4)
N1 N2 1.373(4)
N2 C16 1.340(5)
N2 H2 0.8600
N3 C16 1.325(5)
N3 H3A 0.8600
N3 H3B 0.8600
C1 C2 1.344(6)
C1 C12 1.429(5)
C1 H1 0.9300
C2 C3 1.408(6)
C2 H2B 0.9300
C3 C4 1.348(6)
C3 H3 0.9300
C4 C11 1.414(6)
C4 H4 0.9300
C5 C6 1.332(6)
C5 C13 1.439(5)
C5 H5 0.9300
C6 C7 1.405(7)
C6 H6 0.9300
C7 C8 1.359(6)
C7 H7 0.9300
C8 C14 1.426(6)
C8 H8 0.9300
C9 C12 1.415(5)
C9 C14 1.421(5)
C9 C15 1.465(5)
C10 C13 1.376(6)
C10 C11 1.401(6)
C10 H10 0.9300
C11 C12 1.443(6)
C13 C14 1.437(6)
C15 H15 0.9300
S2 O 1.475(3)
S2 C17 1.715(7)
S2 C18 1.761(6)
C17 H17D 0.9600
C17 H17E 0.9600
C17 H17F 0.9600
C18 H18D 0.9600
C18 H18E 0.9600
C18 H18F 0.9600
S1A C16A 1.692(4)
N1A C15A 1.275(5)
N1A N2A 1.386(4)
N2A C16A 1.319(5)
N2A H2A 0.8600
N3A C16A 1.323(5)
N3A H3A1 0.8600
N3A H3A2 0.8600
C1A C2A 1.355(6)
C1A C12A 1.426(5)
C1A H1A 0.9300
C2A C3A 1.389(6)
C2A H2A1 0.9300
C3A C4A 1.352(6)
C3A H3A3 0.9300
C4A C11A 1.428(6)
C4A H4A 0.9300
C5A C6A 1.348(7)
C5A C13A 1.425(6)
C5A H5A 0.9300
C6A C7A 1.414(8)
C6A H6A 0.9300
C7A C8A 1.366(6)
C7A H7A 0.9300
C8A C14A 1.426(6)
C8A H8A 0.9300
C9A C12A 1.417(5)
C9A C14A 1.428(5)
C9A C15A 1.451(5)
C10A C11A 1.379(6)
C10A C13A 1.391(6)
C10A H10A 0.9300
C11A C12A 1.425(6)
C13A C14A 1.421(6)
C15A H15A 0.9300
S2A O' 1.481(3)
S2A C18A 1.753(6)
S2A C17A 1.758(6)
C17A H17A 0.9600
C17A H17B 0.9600
C17A H17C 0.9600
C18A H18A 0.9600
C18A H18B 0.9600
C18A H18C 0.9600

loop_
_geom_torsion_atom_site_label_1
_geom_torsion_atom_site_label_2
_geom_torsion_atom_site_label_3
_geom_torsion_atom_site_label_4
_geom_torsion
C15 N1 N2 C16 -179.4(4)
C12 C1 C2 C3 -1.0(7)
C1 C2 C3 C4 0.5(7)
C2 C3 C4 C11 -0.5(8)
C13 C5 C6 C7 -0.2(8)
C5 C6 C7 C8 1.5(8)
C6 C7 C8 C14 -2.4(8)
C13 C10 C11 C4 179.2(4)
C13 C10 C11 C12 -1.5(7)
C3 C4 C11 C10 -179.7(4)
C3 C4 C11 C12 1.0(7)
C14 C9 C12 C1 -177.6(4)
C15 C9 C12 C1 0.9(6)
C14 C9 C12 C11 1.0(6)
C15 C9 C12 C11 179.5(4)
C2 C1 C12 C9 -179.9(4)
C2 C1 C12 C11 1.4(6)
C10 C11 C12 C9 0.6(6)
C4 C11 C12 C9 179.9(4)
C10 C11 C12 C1 179.3(4)
C4 C11 C12 C1 -1.4(6)
C11 C10 C13 C14 0.9(7)
C11 C10 C13 C5 -179.3(4)
C6 C5 C13 C10 -179.9(4)
C6 C5 C13 C14 -0.1(7)
C12 C9 C14 C8 -179.9(4)
C15 C9 C14 C8 1.5(6)
C12 C9 C14 C13 -1.6(6)
C15 C9 C14 C13 179.7(3)
C7 C8 C14 C9 -179.7(4)
C7 C8 C14 C13 2.0(7)
C10 C13 C14 C9 0.7(6)
C5 C13 C14 C9 -179.1(4)
C10 C13 C14 C8 179.1(4)
C5 C13 C14 C8 -0.7(6)
N2 N1 C15 C9 -179.9(3)
C12 C9 C15 N1 23.0(6)
C14 C9 C15 N1 -158.5(4)
N1 N2 C16 N3 -1.2(6)
N1 N2 C16 S1 178.1(3)
C15A N1A N2A C16A 178.0(4)
C12A C1A C2A C3A 0.1(7)
C1A C2A C3A C4A 0.7(7)
C2A C3A C4A C11A -1.6(7)
C13A C5A C6A C7A -1.2(9)
C5A C6A C7A C8A 1.0(9)
C6A C7A C8A C14A 0.3(8)
C13A C10A C11A C12A 1.6(7)
C13A C10A C11A C4A -177.3(4)
C3A C4A C11A C10A -179.3(4)
C3A C4A C11A C12A 1.8(6)
C14A C9A C12A C11A -0.6(6)
C15A C9A C12A C11A -179.2(3)
C14A C9A C12A C1A 178.3(4)
C15A C9A C12A C1A -0.3(6)
C10A C11A C12A C9A -0.9(6)
C4A C11A C12A C9A 178.0(4)
C10A C11A C12A C1A -179.9(4)
C4A C11A C12A C1A -1.0(6)
C2A C1A C12A C9A -178.9(4)
C2A C1A C12A C11A 0.1(6)
C11A C10A C13A C14A -0.8(7)
C11A C10A C13A C5A 179.0(4)
C6A C5A C13A C10A -179.6(5)
C6A C5A C13A C14A 0.1(8)
C10A C13A C14A C8A -179.1(4)
C5A C13A C14A C8A 1.1(6)
C10A C13A C14A C9A -0.8(6)
C5A C13A C14A C9A 179.4(4)
C7A C8A C14A C13A -1.3(7)
C7A C8A C14A C9A -179.6(4)
C12A C9A C14A C13A 1.5(6)
C15A C9A C14A C13A -179.8(4)
C12A C9A C14A C8A 179.7(4)
C15A C9A C14A C8A -1.6(6)
N2A N1A C15A C9A -179.7(3)
C12A C9A C15A N1A -23.1(6)
C14A C9A C15A N1A 158.3(4)
N1A N2A C16A N3A 2.7(6)
N1A N2A C16A S1A -178.1(3)
